data_7221905
loop_
_publ_author_name
'Du, Hai-Juan'
'Wang, Chao-Hai'
'Li, Yao'
'Niu, Yunyin'
'Hou, Hongwei'

_publ_section_title
;
 Four hybrid compounds based on new type of molybdates and a flexible
 tripodal ligand: synthesis, structures, photochemical and electrochemical
 properties
;
_journal_name_full 'RSC Adv.'
_journal_paper_doi 10.1039/C5RA13007G
_journal_year 2015
_chemical_formula_sum 'C42 H66 Cd Mo16 N12 O58'
_chemical_formula_weight 3314.51
_chemical_name_systematic
;

 ?

;
_space_group_IT_number 2
_symmetry_cell_setting triclinic
_symmetry_space_group_name_Hall '-P 1'
_symmetry_space_group_name_H-M 'P -1'
_atom_sites_solution_hydrogens geom
_atom_sites_solution_primary direct
_atom_sites_solution_secondary difmap
_audit_creation_method SHELXL-97
_audit_update_record
;
2015-04-01 deposited with the CCDC.
2015-08-26 downloaded from the CCDC.
;
_cell_angle_alpha 100.4090(10)
_cell_angle_beta 96.4200(10)
_cell_angle_gamma 104.2740(10)
_cell_formula_units_Z 1
_cell_length_a 10.9486(12)
_cell_length_b 11.2769(12)
_cell_length_c 17.9528(19)
_cell_measurement_reflns_used 8547
_cell_measurement_temperature 296(2)
_cell_measurement_theta_max 28.25
_cell_measurement_theta_min 2.34
_cell_volume 2084.2(4)
_computing_cell_refinement 'Bruker SMART'
_computing_data_collection 'Bruker SMART'
_computing_data_reduction 'Bruker SAINT'
_computing_molecular_graphics 'Bruker SHELXTL'
_computing_publication_material 'Bruker SHELXTL'
_computing_structure_refinement 'SHELXL-97 (Sheldrick, 1997)'
_computing_structure_solution 'SHELXS-97 (Sheldrick, 1990)'
_diffrn_ambient_temperature 296(2)
_diffrn_measured_fraction_theta_full 0.994
_diffrn_measured_fraction_theta_max 0.994
_diffrn_measurement_device_type 'CCD area detector'
_diffrn_measurement_method 'phi and omega scans'
_diffrn_radiation_monochromator graphite
_diffrn_radiation_source 'fine-focus sealed tube'
_diffrn_radiation_type MoK\a
_diffrn_radiation_wavelength 0.71073
_diffrn_reflns_av_R_equivalents 0.0185
_diffrn_reflns_av_sigmaI/netI 0.0275
_diffrn_reflns_limit_h_max 13
_diffrn_reflns_limit_h_min -13
_diffrn_reflns_limit_k_max 13
_diffrn_reflns_limit_k_min -13
_diffrn_reflns_limit_l_max 21
_diffrn_reflns_limit_l_min -21
_diffrn_reflns_number 15982
_diffrn_reflns_theta_full 25.50
_diffrn_reflns_theta_max 25.50
_diffrn_reflns_theta_min 2.34
_diffrn_standards_number 0
_exptl_absorpt_coefficient_mu 2.679
_exptl_absorpt_correction_T_max 0.7571
_exptl_absorpt_correction_T_min 0.6031
_exptl_absorpt_correction_type multi-scan
_exptl_absorpt_process_details sadabs
_exptl_crystal_colour colourless
_exptl_crystal_density_diffrn 2.641
_exptl_crystal_density_method 'not measured'
_exptl_crystal_description block
_exptl_crystal_F_000 1586
_exptl_crystal_size_max 0.21
_exptl_crystal_size_mid 0.16
_exptl_crystal_size_min 0.11
_refine_diff_density_max 1.709
_refine_diff_density_min -1.895
_refine_diff_density_rms 0.116
_refine_ls_extinction_method none
_refine_ls_goodness_of_fit_ref 1.020
_refine_ls_hydrogen_treatment constr
_refine_ls_matrix_type full
_refine_ls_number_parameters 586
_refine_ls_number_reflns 7719
_refine_ls_number_restraints 0
_refine_ls_restrained_S_all 1.020
_refine_ls_R_factor_all 0.0328
_refine_ls_R_factor_gt 0.0270
_refine_ls_shift/su_max 0.002
_refine_ls_shift/su_mean 0.000
_refine_ls_structure_factor_coef Fsqd
_refine_ls_weighting_details 'calc w=1/[\s^2^(Fo^2^)+(0.0321P)^2^+6.0504P] where P=(Fo^2^+2Fc^2^)/3'
_refine_ls_weighting_scheme calc
_refine_ls_wR_factor_gt 0.0677
_refine_ls_wR_factor_ref 0.0715
_reflns_number_gt 6763
_reflns_number_total 7719
_reflns_threshold_expression >2sigma(I)
_cod_data_source_file c5ra13007g2.cif
_cod_data_source_block cc
_cod_depositor_comments
;
The following automatic conversions were performed:

'_symmetry_cell_setting' value 'Triclinic' changed to 'triclinic'
according to
/usr/data/users/saulius/crontab/automatic-downloads/rss-feeds/RSC/lib/dictionaries/cif_core.dic
dictionary named 'cif_core.dic' version 2.4.2 from 2011-04-26.

Automatic conversion script
Id: cif_fix_values 3271 2015-04-21 07:52:19Z andrius 
;
_cod_original_sg_symbol_H-M P-1
_cod_database_code 7221905

loop_
_symmetry_equiv_pos_as_xyz
'x, y, z'
'-x, -y, -z'

loop_
_atom_site_label
_atom_site_type_symbol
_atom_site_fract_x
_atom_site_fract_y
_atom_site_fract_z
_atom_site_U_iso_or_equiv
_atom_site_adp_type
_atom_site_occupancy
_atom_site_symmetry_multiplicity
_atom_site_calc_flag
_atom_site_refinement_flags
Cd1 Cd 1.0000 0.5000 0.5000 0.02991(12) Uani 1 2 d S
Mo1 Mo 0.75610(4) 0.47198(4) 0.63778(2) 0.02104(9) Uani 1 1 d .
Mo2 Mo 0.74982(3) 0.67184(3) 0.52590(2) 0.01918(9) Uani 1 1 d .
Mo3 Mo 0.52866(3) 0.45801(3) 0.40465(2) 0.01648(9) Uani 1 1 d .
Mo4 Mo 0.53187(4) 0.25868(3) 0.51281(2) 0.01950(9) Uani 1 1 d .
Mo5 Mo 0.76981(4) 0.78406(4) 0.86840(2) 0.02386(10) Uani 1 1 d .
Mo6 Mo 1.04491(4) 0.71953(4) 0.92651(2) 0.02400(10) Uani 1 1 d .
Mo7 Mo 1.27365(4) 0.93484(4) 1.05883(2) 0.02430(10) Uani 1 1 d .
Mo8 Mo 0.92829(4) 0.93391(4) 1.07784(2) 0.01941(9) Uani 1 1 d .
O1 O 0.6125(3) 0.4717(3) 0.52031(16) 0.0189(6) Uani 1 1 d .
O2 O 0.7962(3) 0.6436(3) 0.62464(18) 0.0247(7) Uani 1 1 d .
O3 O 0.8684(3) 0.4301(3) 0.58461(18) 0.0275(7) Uani 1 1 d .
O4 O 0.8191(3) 0.4853(3) 0.73014(19) 0.0339(8) Uani 1 1 d .
O5 O 0.6286(3) 0.3141(3) 0.61372(17) 0.0227(7) Uani 1 1 d .
O6 O 0.8537(3) 0.6062(3) 0.47736(18) 0.0255(7) Uani 1 1 d .
O7 O 0.8145(3) 0.8284(3) 0.5398(2) 0.0301(8) Uani 1 1 d .
O8 O 0.6112(3) 0.6382(3) 0.43730(16) 0.0195(6) Uani 1 1 d .
O9 O 0.6393(3) 0.4071(3) 0.35885(18) 0.0257(7) Uani 1 1 d .
O10 O 0.4145(3) 0.4690(3) 0.33119(17) 0.0219(7) Uani 1 1 d .
O11 O 0.4291(3) 0.3004(3) 0.42589(17) 0.0204(6) Uani 1 1 d .
O12 O 0.6430(3) 0.2167(3) 0.46109(19) 0.0298(7) Uani 1 1 d .
O13 O 0.4327(3) 0.1209(3) 0.51966(19) 0.0293(7) Uani 1 1 d .
O14 O 0.8829(3) 0.3296(4) 0.4146(2) 0.0486(10) Uani 1 1 d .
H1W H 0.9216 0.3083 0.3781 0.073 Uiso 1 1 d R
H2W H 0.8036 0.3115 0.4173 0.073 Uiso 1 1 d R
O15 O 0.8973(3) 0.8117(3) 0.99358(18) 0.0273(7) Uani 1 1 d .
O16 O 0.6908(3) 0.8877(3) 0.93211(18) 0.0275(7) Uani 1 1 d .
O17 O 0.6853(3) 0.6402(3) 0.8762(2) 0.0365(8) Uani 1 1 d .
O18 O 0.7131(3) 0.8005(3) 0.77940(19) 0.0357(8) Uani 1 1 d .
O19 O 0.9333(3) 0.7616(3) 0.85265(17) 0.0254(7) Uani 1 1 d .
O20 O 0.9573(3) 0.5759(3) 0.9348(2) 0.0358(8) Uani 1 1 d .
O21 O 1.1583(3) 0.6913(3) 0.8733(2) 0.0359(8) Uani 1 1 d .
O22 O 1.1403(3) 0.7805(3) 1.02835(18) 0.0252(7) Uani 1 1 d .
O23 O 1.3814(3) 0.9022(3) 1.0021(2) 0.0349(8) Uani 1 1 d .
O24 O 1.3330(3) 0.9224(3) 1.1479(2) 0.0370(8) Uani 1 1 d .
O25 O 1.0973(3) 0.9971(3) 1.10762(18) 0.0286(7) Uani 1 1 d .
O26 O 0.8614(3) 0.8745(3) 1.14949(19) 0.0342(8) Uani 1 1 d .
O27 O 0.8589(3) 1.0550(3) 1.05666(18) 0.0273(7) Uani 1 1 d .
O28 O 0.0668(6) 0.6885(5) 0.1663(3) 0.0900(19) Uani 1 1 d .
H3W H 0.0915 0.6326 0.1384 0.135 Uiso 1 1 d R
H4W H 0.1132 0.7203 0.1361 0.135 Uiso 1 1 d R
O29 O 0.9538(5) 0.2140(5) 0.2862(2) 0.0871(19) Uani 1 1 d .
H6W H 1.0299 0.2362 0.3104 0.131 Uiso 1 1 d R
H7W H 0.9785 0.2399 0.2473 0.131 Uiso 1 1 d R
N1 N 0.6033(4) 1.0123(4) 0.2613(2) 0.0268(9) Uani 1 1 d .
N2 N 0.6310(5) 1.0781(4) 0.1580(3) 0.0439(12) Uani 1 1 d .
H2 H 0.6498 1.0824 0.1132 0.053 Uiso 1 1 calc R
N3 N 1.0901(4) 0.8764(4) 0.3587(2) 0.0265(9) Uani 1 1 d .
N4 N 1.1962(5) 0.9937(5) 0.2936(3) 0.0477(12) Uani 1 1 d .
H4 H 1.2139 1.0370 0.2595 0.057 Uiso 1 1 calc R
N5 N 0.6572(4) 0.4948(4) 0.1194(2) 0.0289(9) Uani 1 1 d .
N6 N 0.7596(5) 0.5217(5) 0.0263(3) 0.0506(13) Uani 1 1 d .
H6 H 0.8154 0.5537 0.0002 0.061 Uiso 1 1 calc R
C1 C 0.6642(5) 0.8352(4) 0.3070(3) 0.0258(10) Uani 1 1 d .
C2 C 0.7872(5) 0.8657(4) 0.3492(3) 0.0261(10) Uani 1 1 d .
C3 C 0.8568(4) 0.7760(4) 0.3422(3) 0.0253(10) Uani 1 1 d .
C4 C 0.8056(4) 0.6588(4) 0.2914(3) 0.0253(10) Uani 1 1 d .
C5 C 0.6820(4) 0.6313(4) 0.2498(2) 0.0231(10) Uani 1 1 d .
C6 C 0.6108(4) 0.7191(4) 0.2566(3) 0.0258(10) Uani 1 1 d .
C7 C 0.5859(5) 0.9298(5) 0.3167(3) 0.0339(12) Uani 1 1 d .
H7A H 0.4962 0.8851 0.3102 0.041 Uiso 1 1 calc R
H7B H 0.6106 0.9808 0.3684 0.041 Uiso 1 1 calc R
C8 C 0.8442(6) 0.9938(5) 0.4013(3) 0.0410(13) Uani 1 1 d .
H8A H 0.8154 0.9944 0.4499 0.061 Uiso 1 1 calc R
H8B H 0.8175 1.0556 0.3782 0.061 Uiso 1 1 calc R
H8C H 0.9357 1.0127 0.4089 0.061 Uiso 1 1 calc R
C9 C 0.9856(4) 0.8037(5) 0.3916(3) 0.0310(11) Uani 1 1 d .
H9A H 0.9836 0.8504 0.4422 0.037 Uiso 1 1 calc R
H9B H 1.0030 0.7253 0.3974 0.037 Uiso 1 1 calc R
C10 C 0.8822(5) 0.5638(5) 0.2829(3) 0.0352(12) Uani 1 1 d .
H10A H 0.8717 0.5177 0.3229 0.053 Uiso 1 1 calc R
H10B H 0.9709 0.6063 0.2867 0.053 Uiso 1 1 calc R
H10C H 0.8526 0.5070 0.2338 0.053 Uiso 1 1 calc R
C11 C 0.6254(5) 0.5031(4) 0.1983(3) 0.0303(11) Uani 1 1 d .
H11A H 0.6561 0.4422 0.2212 0.036 Uiso 1 1 calc R
H11B H 0.5332 0.4814 0.1949 0.036 Uiso 1 1 calc R
C12 C 0.4782(5) 0.6866(6) 0.2102(3) 0.0420(13) Uani 1 1 d .
H12A H 0.4199 0.6286 0.2315 0.063 Uiso 1 1 calc R
H12B H 0.4798 0.6492 0.1580 0.063 Uiso 1 1 calc R
H12C H 0.4508 0.7615 0.2117 0.063 Uiso 1 1 calc R
C13 C 0.6384(6) 0.9870(5) 0.1934(3) 0.0419(14) Uani 1 1 d .
H13 H 0.6641 0.9165 0.1739 0.050 Uiso 1 1 calc R
C14 C 0.5889(6) 1.1643(5) 0.2034(3) 0.0463(15) Uani 1 1 d .
H14 H 0.5746 1.2373 0.1917 0.056 Uiso 1 1 calc R
C15 C 0.5720(5) 1.1243(5) 0.2682(3) 0.0387(13) Uani 1 1 d .
H15 H 0.5442 1.1648 0.3103 0.046 Uiso 1 1 calc R
C16 C 1.0805(5) 0.9313(6) 0.3001(3) 0.0435(14) Uani 1 1 d .
H16 H 1.0051 0.9267 0.2688 0.052 Uiso 1 1 calc R
C17 C 1.2829(5) 0.9793(5) 0.3489(4) 0.0447(14) Uani 1 1 d .
H17 H 1.3709 1.0136 0.3568 0.054 Uiso 1 1 calc R
C18 C 1.2170(5) 0.9056(5) 0.3903(3) 0.0370(12) Uani 1 1 d .
H18 H 1.2507 0.8795 0.4324 0.044 Uiso 1 1 calc R
C19 C 0.7555(6) 0.5666(6) 0.0990(3) 0.0490(16) Uani 1 1 d .
H19 H 0.8130 0.6375 0.1305 0.059 Uiso 1 1 calc R
C20 C 0.5970(6) 0.3985(6) 0.0574(3) 0.0467(15) Uani 1 1 d .
H20 H 0.5252 0.3332 0.0559 0.056 Uiso 1 1 calc R
C21 C 0.6615(6) 0.4172(6) -0.0001(3) 0.0509(16) Uani 1 1 d .
H21 H 0.6425 0.3674 -0.0494 0.061 Uiso 1 1 calc R

loop_
_atom_site_aniso_label
_atom_site_aniso_U_11
_atom_site_aniso_U_22
_atom_site_aniso_U_33
_atom_site_aniso_U_23
_atom_site_aniso_U_13
_atom_site_aniso_U_12
Cd1 0.0262(3) 0.0332(3) 0.0350(3) 0.0099(2) 0.0098(2) 0.0127(2)
Mo1 0.01916(19) 0.0264(2) 0.0204(2) 0.00847(16) 0.00377(15) 0.00879(16)
Mo2 0.01606(19) 0.02007(19) 0.0236(2) 0.00757(16) 0.00561(15) 0.00588(15)
Mo3 0.01825(19) 0.01835(19) 0.01575(18) 0.00568(14) 0.00652(14) 0.00725(15)
Mo4 0.0212(2) 0.01883(19) 0.0216(2) 0.00704(15) 0.00482(15) 0.00879(16)
Mo5 0.0233(2) 0.0231(2) 0.0225(2) 0.00250(16) 0.00308(16) 0.00352(17)
Mo6 0.0277(2) 0.0225(2) 0.0227(2) 0.00474(16) 0.00628(16) 0.00777(17)
Mo7 0.0232(2) 0.0256(2) 0.0244(2) 0.00596(17) 0.00412(16) 0.00680(17)
Mo8 0.0215(2) 0.02038(19) 0.01739(19) 0.00530(15) 0.00535(15) 0.00577(16)
O1 0.0191(15) 0.0204(16) 0.0199(15) 0.0068(12) 0.0064(12) 0.0075(12)
O2 0.0204(16) 0.0272(17) 0.0251(17) 0.0050(14) 0.0034(13) 0.0042(13)
O3 0.0239(17) 0.0342(19) 0.0304(18) 0.0114(15) 0.0085(14) 0.0140(15)
O4 0.0334(19) 0.045(2) 0.0255(18) 0.0124(16) 0.0015(15) 0.0130(17)
O5 0.0252(17) 0.0236(16) 0.0224(16) 0.0105(13) 0.0036(13) 0.0085(13)
O6 0.0213(16) 0.0312(18) 0.0300(18) 0.0114(14) 0.0099(13) 0.0122(14)
O7 0.0281(18) 0.0225(17) 0.039(2) 0.0077(15) 0.0064(15) 0.0036(14)
O8 0.0215(16) 0.0207(16) 0.0201(15) 0.0080(12) 0.0078(12) 0.0086(13)
O9 0.0265(17) 0.0279(17) 0.0269(17) 0.0063(14) 0.0117(14) 0.0118(14)
O10 0.0225(16) 0.0253(16) 0.0206(16) 0.0088(13) 0.0051(12) 0.0080(13)
O11 0.0216(16) 0.0196(15) 0.0208(16) 0.0034(12) 0.0060(12) 0.0064(13)
O12 0.0353(19) 0.0304(18) 0.0322(18) 0.0106(15) 0.0102(15) 0.0197(15)
O13 0.0317(18) 0.0238(17) 0.0333(19) 0.0102(14) 0.0045(15) 0.0066(14)
O14 0.029(2) 0.048(2) 0.061(3) -0.006(2) 0.0136(19) 0.0061(18)
O15 0.0277(18) 0.0275(18) 0.0246(17) 0.0011(14) 0.0026(14) 0.0075(14)
O16 0.0258(17) 0.0279(18) 0.0291(18) 0.0071(14) 0.0069(14) 0.0062(14)
O17 0.034(2) 0.0316(19) 0.039(2) 0.0057(16) 0.0057(16) 0.0013(16)
O18 0.038(2) 0.039(2) 0.0268(18) 0.0044(16) -0.0005(15) 0.0082(17)
O19 0.0279(17) 0.0268(17) 0.0204(16) 0.0040(13) 0.0060(13) 0.0051(14)
O20 0.043(2) 0.0254(18) 0.037(2) 0.0081(15) 0.0082(16) 0.0040(16)
O21 0.040(2) 0.039(2) 0.034(2) 0.0063(16) 0.0118(16) 0.0180(17)
O22 0.0288(17) 0.0220(16) 0.0258(17) 0.0072(13) 0.0061(14) 0.0065(14)
O23 0.0313(19) 0.033(2) 0.041(2) 0.0058(16) 0.0128(16) 0.0090(16)
O24 0.037(2) 0.042(2) 0.033(2) 0.0134(17) 0.0013(16) 0.0104(17)
O25 0.0274(18) 0.0262(17) 0.0296(18) 0.0005(14) 0.0026(14) 0.0072(14)
O26 0.042(2) 0.038(2) 0.0303(19) 0.0173(16) 0.0166(16) 0.0122(17)
O27 0.0298(18) 0.0246(17) 0.0269(17) 0.0061(14) 0.0009(14) 0.0077(14)
O28 0.134(5) 0.060(3) 0.101(4) 0.033(3) 0.075(4) 0.035(3)
O29 0.093(4) 0.098(4) 0.036(3) -0.002(3) 0.027(3) -0.032(3)
N1 0.028(2) 0.029(2) 0.029(2) 0.0132(18) 0.0088(17) 0.0116(18)
N2 0.059(3) 0.045(3) 0.039(3) 0.022(2) 0.022(2) 0.019(2)
N3 0.022(2) 0.031(2) 0.025(2) 0.0085(17) 0.0038(16) 0.0032(17)
N4 0.044(3) 0.056(3) 0.049(3) 0.028(3) 0.018(2) 0.009(2)
N5 0.035(2) 0.029(2) 0.023(2) 0.0084(17) 0.0059(17) 0.0077(18)
N6 0.062(3) 0.056(3) 0.038(3) 0.018(2) 0.024(2) 0.009(3)
C1 0.032(3) 0.027(2) 0.026(2) 0.015(2) 0.014(2) 0.012(2)
C2 0.031(3) 0.025(2) 0.025(2) 0.010(2) 0.009(2) 0.007(2)
C3 0.025(2) 0.029(3) 0.023(2) 0.013(2) 0.0049(19) 0.004(2)
C4 0.027(2) 0.029(3) 0.023(2) 0.012(2) 0.0098(19) 0.007(2)
C5 0.028(2) 0.022(2) 0.018(2) 0.0071(18) 0.0054(18) 0.0009(19)
C6 0.026(2) 0.031(3) 0.023(2) 0.014(2) 0.0047(19) 0.008(2)
C7 0.044(3) 0.041(3) 0.030(3) 0.018(2) 0.018(2) 0.024(3)
C8 0.056(4) 0.029(3) 0.037(3) 0.005(2) 0.008(3) 0.011(3)
C9 0.027(3) 0.038(3) 0.029(3) 0.016(2) 0.004(2) 0.003(2)
C10 0.037(3) 0.035(3) 0.038(3) 0.011(2) 0.006(2) 0.016(2)
C11 0.038(3) 0.027(3) 0.025(3) 0.009(2) 0.007(2) 0.004(2)
C12 0.030(3) 0.052(4) 0.044(3) 0.017(3) 0.000(2) 0.010(3)
C13 0.060(4) 0.040(3) 0.043(3) 0.019(3) 0.032(3) 0.029(3)
C14 0.069(4) 0.028(3) 0.047(3) 0.019(3) 0.010(3) 0.014(3)
C15 0.054(3) 0.025(3) 0.042(3) 0.007(2) 0.016(3) 0.017(2)
C16 0.030(3) 0.062(4) 0.038(3) 0.024(3) 0.004(2) 0.003(3)
C17 0.031(3) 0.044(3) 0.055(4) 0.002(3) 0.015(3) 0.006(3)
C18 0.028(3) 0.041(3) 0.043(3) 0.007(3) 0.002(2) 0.014(2)
C19 0.068(4) 0.039(3) 0.033(3) 0.004(3) 0.019(3) 0.002(3)
C20 0.040(3) 0.056(4) 0.035(3) -0.001(3) -0.005(3) 0.008(3)
C21 0.061(4) 0.065(4) 0.025(3) 0.005(3) 0.006(3) 0.019(3)

loop_
_atom_type_symbol
_atom_type_description
_atom_type_scat_dispersion_real
_atom_type_scat_dispersion_imag
_atom_type_scat_source
C C 0.0033 0.0016 'International Tables Vol C Tables 4.2.6.8 and 6.1.1.4'
H H 0.0000 0.0000 'International Tables Vol C Tables 4.2.6.8 and 6.1.1.4'
N N 0.0061 0.0033 'International Tables Vol C Tables 4.2.6.8 and 6.1.1.4'
O O 0.0106 0.0060 'International Tables Vol C Tables 4.2.6.8 and 6.1.1.4'
Mo Mo -1.6832 0.6857 'International Tables Vol C Tables 4.2.6.8 and 6.1.1.4'
Cd Cd -0.8075 1.2024 'International Tables Vol C Tables 4.2.6.8 and 6.1.1.4'

loop_
_geom_angle_atom_site_label_1
_geom_angle_atom_site_label_2
_geom_angle_atom_site_label_3
_geom_angle
_geom_angle_site_symmetry_1
_geom_angle_site_symmetry_3
O14 Cd1 O14 180.00(17) 2_766 .
O14 Cd1 O6 91.65(13) 2_766 2_766
O14 Cd1 O6 88.35(13) . 2_766
O14 Cd1 O6 88.35(13) 2_766 .
O14 Cd1 O6 91.65(13) . .
O6 Cd1 O6 180.000(1) 2_766 .
O14 Cd1 O3 85.75(13) 2_766 2_766
O14 Cd1 O3 94.25(13) . 2_766
O6 Cd1 O3 82.55(11) 2_766 2_766
O6 Cd1 O3 97.45(11) . 2_766
O14 Cd1 O3 94.25(13) 2_766 .
O14 Cd1 O3 85.75(13) . .
O6 Cd1 O3 97.45(11) 2_766 .
O6 Cd1 O3 82.55(11) . .
O3 Cd1 O3 180.000(1) 2_766 .
O4 Mo1 O3 104.93(16) . .
O4 Mo1 O5 103.50(15) . .
O3 Mo1 O5 98.94(14) . .
O4 Mo1 O2 103.78(15) . .
O3 Mo1 O2 94.97(14) . .
O5 Mo1 O2 144.88(13) . .
O4 Mo1 O10 93.36(14) . 2_666
O3 Mo1 O10 161.52(13) . 2_666
O5 Mo1 O10 78.92(12) . 2_666
O2 Mo1 O10 77.81(12) . 2_666
O4 Mo1 O1 162.96(14) . .
O3 Mo1 O1 92.11(12) . .
O5 Mo1 O1 73.68(11) . .
O2 Mo1 O1 73.73(11) . .
O10 Mo1 O1 69.60(10) 2_666 .
O7 Mo2 O6 104.56(16) . .
O7 Mo2 O2 101.35(15) . .
O6 Mo2 O2 99.44(14) . .
O7 Mo2 O8 102.41(14) . .
O6 Mo2 O8 97.47(14) . .
O2 Mo2 O8 146.19(13) . .
O7 Mo2 O11 91.82(13) . 2_666
O6 Mo2 O11 162.53(13) . 2_666
O2 Mo2 O11 82.93(12) . 2_666
O8 Mo2 O11 72.64(11) . 2_666
O7 Mo2 O1 163.99(13) . .
O6 Mo2 O1 91.32(13) . .
O2 Mo2 O1 77.57(12) . .
O8 Mo2 O1 72.96(11) . .
O11 Mo2 O1 72.18(10) 2_666 .
O9 Mo3 O10 105.00(15) . .
O9 Mo3 O8 101.58(14) . .
O10 Mo3 O8 96.11(13) . .
O9 Mo3 O11 100.59(14) . .
O10 Mo3 O11 96.91(13) . .
O8 Mo3 O11 150.35(12) . .
O9 Mo3 O1 98.88(13) . .
O10 Mo3 O1 156.12(12) . .
O8 Mo3 O1 78.74(11) . .
O11 Mo3 O1 78.59(11) . .
O9 Mo3 O1 174.27(13) . 2_666
O10 Mo3 O1 80.73(12) . 2_666
O8 Mo3 O1 77.60(11) . 2_666
O11 Mo3 O1 78.37(11) . 2_666
O1 Mo3 O1 75.39(12) . 2_666
O13 Mo4 O12 104.75(16) . .
O13 Mo4 O5 101.17(14) . .
O12 Mo4 O5 101.09(15) . .
O13 Mo4 O11 100.60(14) . .
O12 Mo4 O11 96.22(14) . .
O5 Mo4 O11 147.59(12) . .
O13 Mo4 O1 160.39(13) . .
O12 Mo4 O1 94.57(13) . .
O5 Mo4 O1 77.97(11) . .
O11 Mo4 O1 73.50(11) . .
O13 Mo4 O8 88.96(13) . 2_666
O12 Mo4 O8 163.18(13) . 2_666
O5 Mo4 O8 85.40(12) . 2_666
O11 Mo4 O8 71.29(11) . 2_666
O1 Mo4 O8 71.42(10) . 2_666
O17 Mo5 O18 105.71(17) . .
O17 Mo5 O19 103.54(16) . .
O18 Mo5 O19 100.41(15) . .
O17 Mo5 O16 100.27(16) . .
O18 Mo5 O16 101.15(16) . .
O19 Mo5 O16 141.95(14) . .
O17 Mo5 O15 89.87(14) . .
O18 Mo5 O15 164.03(15) . .
O19 Mo5 O15 71.90(12) . .
O16 Mo5 O15 78.96(12) . .
O17 Mo5 O25 165.66(15) . 2_777
O18 Mo5 O25 87.77(14) . 2_777
O19 Mo5 O25 78.21(12) . 2_777
O16 Mo5 O25 71.73(12) . 2_777
O15 Mo5 O25 77.05(11) . 2_777
O21 Mo6 O20 105.78(17) . .
O21 Mo6 O19 100.31(15) . .
O20 Mo6 O19 102.27(16) . .
O21 Mo6 O22 102.68(16) . .
O20 Mo6 O22 100.01(15) . .
O19 Mo6 O22 142.04(13) . .
O21 Mo6 O15 165.32(14) . .
O20 Mo6 O15 88.26(14) . .
O19 Mo6 O15 71.90(12) . .
O22 Mo6 O15 78.51(12) . .
O21 Mo6 O27 89.43(15) . 2_777
O20 Mo6 O27 164.28(14) . 2_777
O19 Mo6 O27 78.33(12) . 2_777
O22 Mo6 O27 72.15(12) . 2_777
O15 Mo6 O27 76.93(11) . 2_777
O24 Mo7 O23 105.35(18) . .
O24 Mo7 O16 102.94(16) . 2_777
O23 Mo7 O16 100.36(15) . 2_777
O24 Mo7 O22 99.90(16) . .
O23 Mo7 O22 100.60(15) . .
O16 Mo7 O22 143.47(14) 2_777 .
O24 Mo7 O25 90.40(15) . .
O23 Mo7 O25 164.05(15) . .
O16 Mo7 O25 73.11(12) 2_777 .
O22 Mo7 O25 78.65(12) . .
O24 Mo7 O27 166.31(15) . 2_777
O23 Mo7 O27 87.47(15) . 2_777
O16 Mo7 O27 78.91(12) 2_777 2_777
O22 Mo7 O27 72.50(12) . 2_777
O25 Mo7 O27 77.07(11) . 2_777
O26 Mo8 O15 109.40(16) . .
O26 Mo8 O27 109.27(16) . .
O15 Mo8 O27 109.21(15) . .
O26 Mo8 O25 109.75(16) . .
O15 Mo8 O25 109.49(15) . .
O27 Mo8 O25 109.71(15) . .
Mo3 O1 Mo4 92.79(11) . .
Mo3 O1 Mo3 104.61(12) . 2_666
Mo4 O1 Mo3 97.93(10) . 2_666
Mo3 O1 Mo2 91.80(10) . .
Mo4 O1 Mo2 163.46(14) . .
Mo3 O1 Mo2 96.26(10) 2_666 .
Mo3 O1 Mo1 164.69(14) . .
Mo4 O1 Mo1 86.03(9) . .
Mo3 O1 Mo1 90.66(10) 2_666 .
Mo2 O1 Mo1 85.36(9) . .
Mo2 O2 Mo1 118.04(16) . .
Mo1 O3 Cd1 141.25(17) . .
Mo4 O5 Mo1 118.29(15) . .
Mo2 O6 Cd1 138.70(17) . .
Mo3 O8 Mo2 110.28(13) . .
Mo3 O8 Mo4 109.92(13) . 2_666
Mo2 O8 Mo4 103.35(12) . 2_666
Mo3 O10 Mo1 118.97(15) . 2_666
Mo3 O11 Mo4 108.34(14) . .
Mo3 O11 Mo2 110.45(13) . 2_666
Mo4 O11 Mo2 103.72(12) . 2_666
Cd1 O14 H1W 112.7 . .
Cd1 O14 H2W 114.1 . .
H1W O14 H2W 130.4 . .
Mo8 O15 Mo5 130.61(16) . .
Mo8 O15 Mo6 130.06(16) . .
Mo5 O15 Mo6 87.40(10) . .
Mo7 O16 Mo5 123.50(16) 2_777 .
Mo6 O19 Mo5 123.81(16) . .
Mo7 O22 Mo6 123.32(16) . .
Mo8 O25 Mo7 130.97(16) . .
Mo8 O25 Mo5 129.78(16) . 2_777
Mo7 O25 Mo5 87.39(11) . 2_777
Mo8 O27 Mo7 130.59(16) . 2_777
Mo8 O27 Mo6 130.43(16) . 2_777
Mo7 O27 Mo6 87.52(10) 2_777 2_777
H3W O28 H4W 69.4 . .
H6W O29 H7W 91.6 . .
C13 N1 C15 107.8(4) . .
C13 N1 C7 126.7(4) . .
C15 N1 C7 125.1(4) . .
C13 N2 C14 109.3(5) . .
C13 N2 H2 125.3 . .
C14 N2 H2 125.3 . .
C16 N3 C18 108.4(4) . .
C16 N3 C9 128.0(4) . .
C18 N3 C9 123.3(4) . .
C16 N4 C17 109.6(5) . .
C16 N4 H4 125.2 . .
C17 N4 H4 125.2 . .
C19 N5 C20 108.2(5) . .
C19 N5 C11 126.5(4) . .
C20 N5 C11 124.8(4) . .
C19 N6 C21 108.6(5) . .
C19 N6 H6 125.7 . .
C21 N6 H6 125.7 . .
C6 C1 C2 121.4(4) . .
C6 C1 C7 119.2(4) . .
C2 C1 C7 119.4(4) . .
C3 C2 C1 119.1(4) . .
C3 C2 C8 120.7(4) . .
C1 C2 C8 120.1(4) . .
C2 C3 C4 120.6(4) . .
C2 C3 C9 119.9(4) . .
C4 C3 C9 119.5(4) . .
C5 C4 C3 118.8(4) . .
C5 C4 C10 120.8(4) . .
C3 C4 C10 120.3(4) . .
C6 C5 C4 121.3(4) . .
C6 C5 C11 120.2(4) . .
C4 C5 C11 118.5(4) . .
C1 C6 C5 118.8(4) . .
C1 C6 C12 121.4(5) . .
C5 C6 C12 119.8(4) . .
N1 C7 C1 112.6(4) . .
N1 C7 H7A 109.1 . .
C1 C7 H7A 109.1 . .
N1 C7 H7B 109.1 . .
C1 C7 H7B 109.1 . .
H7A C7 H7B 107.8 . .
C2 C8 H8A 109.5 . .
C2 C8 H8B 109.5 . .
H8A C8 H8B 109.5 . .
C2 C8 H8C 109.5 . .
H8A C8 H8C 109.5 . .
H8B C8 H8C 109.5 . .
N3 C9 C3 112.5(4) . .
N3 C9 H9A 109.1 . .
C3 C9 H9A 109.1 . .
N3 C9 H9B 109.1 . .
C3 C9 H9B 109.1 . .
H9A C9 H9B 107.8 . .
C4 C10 H10A 109.5 . .
C4 C10 H10B 109.5 . .
H10A C10 H10B 109.5 . .
C4 C10 H10C 109.5 . .
H10A C10 H10C 109.5 . .
H10B C10 H10C 109.5 . .
N5 C11 C5 113.5(4) . .
N5 C11 H11A 108.9 . .
C5 C11 H11A 108.9 . .
N5 C11 H11B 108.9 . .
C5 C11 H11B 108.9 . .
H11A C11 H11B 107.7 . .
C6 C12 H12A 109.5 . .
C6 C12 H12B 109.5 . .
H12A C12 H12B 109.5 . .
C6 C12 H12C 109.5 . .
H12A C12 H12C 109.5 . .
H12B C12 H12C 109.5 . .
N2 C13 N1 108.6(5) . .
N2 C13 H13 125.7 . .
N1 C13 H13 125.7 . .
C15 C14 N2 106.9(5) . .
C15 C14 H14 126.5 . .
N2 C14 H14 126.5 . .
C14 C15 N1 107.3(5) . .
C14 C15 H15 126.3 . .
N1 C15 H15 126.3 . .
N4 C16 N3 108.3(5) . .
N4 C16 H16 125.9 . .
N3 C16 H16 125.9 . .
C18 C17 N4 106.7(5) . .
C18 C17 H17 126.6 . .
N4 C17 H17 126.6 . .
C17 C18 N3 107.0(5) . .
C17 C18 H18 126.5 . .
N3 C18 H18 126.5 . .
N5 C19 N6 108.8(5) . .
N5 C19 H19 125.6 . .
N6 C19 H19 125.6 . .
C21 C20 N5 106.8(5) . .
C21 C20 H20 126.6 . .
N5 C20 H20 126.6 . .
C20 C21 N6 107.6(5) . .
C20 C21 H21 126.2 . .
N6 C21 H21 126.2 . .

loop_
_geom_bond_atom_site_label_1
_geom_bond_atom_site_label_2
_geom_bond_distance
_geom_bond_site_symmetry_2
Cd1 O14 2.229(4) 2_766
Cd1 O14 2.229(4) .
Cd1 O6 2.268(3) 2_766
Cd1 O6 2.268(3) .
Cd1 O3 2.317(3) 2_766
Cd1 O3 2.317(3) .
Mo1 O4 1.688(3) .
Mo1 O3 1.741(3) .
Mo1 O5 1.914(3) .
Mo1 O2 1.940(3) .
Mo1 O10 2.226(3) 2_666
Mo1 O1 2.485(3) .
Mo2 O7 1.692(3) .
Mo2 O6 1.733(3) .
Mo2 O2 1.893(3) .
Mo2 O8 1.983(3) .
Mo2 O11 2.296(3) 2_666
Mo2 O1 2.362(3) .
Mo3 O9 1.694(3) .
Mo3 O10 1.756(3) .
Mo3 O8 1.958(3) .
Mo3 O11 1.969(3) .
Mo3 O1 2.137(3) .
Mo3 O1 2.349(3) 2_666
Mo4 O13 1.695(3) .
Mo4 O12 1.716(3) .
Mo4 O5 1.905(3) .
Mo4 O11 2.014(3) .
Mo4 O1 2.319(3) .
Mo4 O8 2.334(3) 2_666
Mo5 O17 1.697(3) .
Mo5 O18 1.707(3) .
Mo5 O19 1.913(3) .
Mo5 O16 1.913(3) .
Mo5 O15 2.434(3) .
Mo5 O25 2.469(3) 2_777
Mo6 O21 1.705(3) .
Mo6 O20 1.708(3) .
Mo6 O19 1.904(3) .
Mo6 O22 1.916(3) .
Mo6 O15 2.440(3) .
Mo6 O27 2.449(3) 2_777
Mo7 O24 1.701(3) .
Mo7 O23 1.707(3) .
Mo7 O16 1.914(3) 2_777
Mo7 O22 1.920(3) .
Mo7 O25 2.411(3) .
Mo7 O27 2.432(3) 2_777
Mo8 O26 1.709(3) .
Mo8 O15 1.790(3) .
Mo8 O27 1.794(3) .
Mo8 O25 1.791(3) .
O1 Mo3 2.349(3) 2_666
O8 Mo4 2.334(3) 2_666
O10 Mo1 2.226(3) 2_666
O11 Mo2 2.296(3) 2_666
O14 H1W 0.8500 .
O14 H2W 0.8500 .
O16 Mo7 1.914(3) 2_777
O25 Mo5 2.469(3) 2_777
O27 Mo7 2.432(3) 2_777
O27 Mo6 2.449(3) 2_777
O28 H3W 0.8500 .
O28 H4W 0.8501 .
O29 H6W 0.8500 .
O29 H7W 0.8500 .
N1 C13 1.322(6) .
N1 C15 1.377(6) .
N1 C7 1.477(6) .
N2 C13 1.316(7) .
N2 C14 1.356(7) .
N2 H2 0.8600 .
N3 C16 1.319(6) .
N3 C18 1.375(6) .
N3 C9 1.481(6) .
N4 C16 1.317(7) .
N4 C17 1.356(8) .
N4 H4 0.8600 .
N5 C19 1.310(7) .
N5 C20 1.377(7) .
N5 C11 1.487(6) .
N6 C19 1.321(7) .
N6 C21 1.352(8) .
N6 H6 0.8600 .
C1 C6 1.396(7) .
C1 C2 1.399(7) .
C1 C7 1.523(6) .
C2 C3 1.405(7) .
C2 C8 1.513(7) .
C3 C4 1.406(7) .
C3 C9 1.508(6) .
C4 C5 1.403(6) .
C4 C10 1.512(7) .
C5 C6 1.400(7) .
C5 C11 1.509(6) .
C6 C12 1.515(7) .
C7 H7A 0.9700 .
C7 H7B 0.9700 .
C8 H8A 0.9600 .
C8 H8B 0.9600 .
C8 H8C 0.9600 .
C9 H9A 0.9700 .
C9 H9B 0.9700 .
C10 H10A 0.9600 .
C10 H10B 0.9600 .
C10 H10C 0.9600 .
C11 H11A 0.9700 .
C11 H11B 0.9700 .
C12 H12A 0.9600 .
C12 H12B 0.9600 .
C12 H12C 0.9600 .
C13 H13 0.9300 .
C14 C15 1.337(8) .
C14 H14 0.9300 .
C15 H15 0.9300 .
C16 H16 0.9300 .
C17 C18 1.345(8) .
C17 H17 0.9300 .
C18 H18 0.9300 .
C19 H19 0.9300 .
C20 C21 1.333(8) .
C20 H20 0.9300 .
C21 H21 0.9300 .

loop_
_geom_hbond_atom_site_label_D
_geom_hbond_atom_site_label_H
_geom_hbond_atom_site_label_A
_geom_hbond_distance_DH
_geom_hbond_distance_HA
_geom_hbond_distance_DA
_geom_hbond_angle_DHA
_geom_hbond_site_symmetry_A
O14 H1W O29 0.85 1.91 2.726(6) 159.7 .
O14 H2W O12 0.85 2.13 2.905(5) 151.3 .
O14 H2W O9 0.85 2.54 3.121(5) 126.8 .
O28 H3W O20 0.85 2.38 3.131(6) 148.2 2_666
O28 H4W O22 0.85 2.19 2.969(6) 152.6 1_454
O29 H6W O2 0.85 2.12 2.925(6) 158.7 2_766
O29 H7W O19 0.85 2.13 2.930(5) 156.7 2_766
N2 H2 O23 0.86 2.11 2.914(6) 156.5 2_776
N4 H4 O18 0.86 2.09 2.889(6) 155.2 2_776
N6 H6 O20 0.86 2.04 2.875(6) 162.2 1_554

loop_
_geom_torsion_atom_site_label_1
_geom_torsion_atom_site_label_2
_geom_torsion_atom_site_label_3
_geom_torsion_atom_site_label_4
_geom_torsion
_geom_torsion_site_symmetry_1
_geom_torsion_site_symmetry_4
O9 Mo3 O1 Mo4 -80.96(13) . .
O10 Mo3 O1 Mo4 99.4(3) . .
O8 Mo3 O1 Mo4 178.90(12) . .
O11 Mo3 O1 Mo4 18.14(11) . .
O1 Mo3 O1 Mo4 98.94(12) 2_666 .
O9 Mo3 O1 Mo3 -179.90(13) . 2_666
O10 Mo3 O1 Mo3 0.4(4) . 2_666
O8 Mo3 O1 Mo3 79.96(12) . 2_666
O11 Mo3 O1 Mo3 -80.80(12) . 2_666
O1 Mo3 O1 Mo3 0.0 2_666 2_666
O9 Mo3 O1 Mo2 83.15(13) . .
O10 Mo3 O1 Mo2 -96.5(3) . .
O8 Mo3 O1 Mo2 -16.99(10) . .
O11 Mo3 O1 Mo2 -177.75(12) . .
O1 Mo3 O1 Mo2 -96.95(12) 2_666 .
O9 Mo3 O1 Mo1 4.2(5) . .
O10 Mo3 O1 Mo1 -175.5(4) . .
O8 Mo3 O1 Mo1 -95.9(5) . .
O11 Mo3 O1 Mo1 103.3(5) . .
O1 Mo3 O1 Mo1 -175.9(6) 2_666 .
O13 Mo4 O1 Mo3 -93.1(4) . .
O12 Mo4 O1 Mo3 77.01(14) . .
O5 Mo4 O1 Mo3 177.39(13) . .
O11 Mo4 O1 Mo3 -18.14(11) . .
O8 Mo4 O1 Mo3 -93.46(11) 2_666 .
O13 Mo4 O1 Mo3 12.1(4) . 2_666
O12 Mo4 O1 Mo3 -177.82(13) . 2_666
O5 Mo4 O1 Mo3 -77.43(12) . 2_666
O11 Mo4 O1 Mo3 87.04(12) . 2_666
O8 Mo4 O1 Mo3 11.71(9) 2_666 2_666
O13 Mo4 O1 Mo2 161.0(4) . .
O12 Mo4 O1 Mo2 -28.9(5) . .
O5 Mo4 O1 Mo2 71.4(5) . .
O11 Mo4 O1 Mo2 -124.1(5) . .
O8 Mo4 O1 Mo2 160.6(5) 2_666 .
O13 Mo4 O1 Mo1 102.2(4) . .
O12 Mo4 O1 Mo1 -87.70(13) . .
O5 Mo4 O1 Mo1 12.69(10) . .
O11 Mo4 O1 Mo1 177.16(11) . .
O8 Mo4 O1 Mo1 101.83(10) 2_666 .
O7 Mo2 O1 Mo3 92.6(5) . .
O6 Mo2 O1 Mo3 -80.19(13) . .
O2 Mo2 O1 Mo3 -179.57(13) . .
O8 Mo2 O1 Mo3 17.22(10) . .
O11 Mo2 O1 Mo3 93.96(11) 2_666 .
O7 Mo2 O1 Mo4 -161.3(5) . .
O6 Mo2 O1 Mo4 25.9(5) . .
O2 Mo2 O1 Mo4 -73.5(5) . .
O8 Mo2 O1 Mo4 123.3(5) . .
O11 Mo2 O1 Mo4 -159.9(5) 2_666 .
O7 Mo2 O1 Mo3 -12.3(5) . 2_666
O6 Mo2 O1 Mo3 174.90(13) . 2_666
O2 Mo2 O1 Mo3 75.52(12) . 2_666
O8 Mo2 O1 Mo3 -87.69(12) . 2_666
O11 Mo2 O1 Mo3 -10.95(10) 2_666 2_666
O7 Mo2 O1 Mo1 -102.5(5) . .
O6 Mo2 O1 Mo1 84.74(12) . .
O2 Mo2 O1 Mo1 -14.64(11) . .
O8 Mo2 O1 Mo1 -177.85(12) . .
O11 Mo2 O1 Mo1 -101.11(10) 2_666 .
O4 Mo1 O1 Mo3 178.2(5) . .
O3 Mo1 O1 Mo3 -0.2(5) . .
O5 Mo1 O1 Mo3 -98.9(5) . .
O2 Mo1 O1 Mo3 94.3(5) . .
O10 Mo1 O1 Mo3 177.1(6) 2_666 .
O4 Mo1 O1 Mo4 -95.7(5) . .
O3 Mo1 O1 Mo4 85.83(13) . .
O5 Mo1 O1 Mo4 -12.87(11) . .
O2 Mo1 O1 Mo4 -179.61(12) . .
O10 Mo1 O1 Mo4 -96.86(11) 2_666 .
O4 Mo1 O1 Mo3 2.2(5) . 2_666
O3 Mo1 O1 Mo3 -176.26(13) . 2_666
O5 Mo1 O1 Mo3 85.03(12) . 2_666
O2 Mo1 O1 Mo3 -81.70(12) . 2_666
O10 Mo1 O1 Mo3 1.04(9) 2_666 2_666
O4 Mo1 O1 Mo2 98.5(5) . .
O3 Mo1 O1 Mo2 -80.03(12) . .
O5 Mo1 O1 Mo2 -178.74(12) . .
O2 Mo1 O1 Mo2 14.53(11) . .
O10 Mo1 O1 Mo2 97.27(11) 2_666 .
O7 Mo2 O2 Mo1 -174.90(17) . .
O6 Mo2 O2 Mo1 -67.84(19) . .
O8 Mo2 O2 Mo1 51.2(3) . .
O11 Mo2 O2 Mo1 94.66(17) 2_666 .
O1 Mo2 O2 Mo1 21.43(15) . .
O4 Mo1 O2 Mo2 176.76(17) . .
O3 Mo1 O2 Mo2 70.06(19) . .
O5 Mo1 O2 Mo2 -43.2(3) . .
O10 Mo1 O2 Mo2 -92.73(17) 2_666 .
O1 Mo1 O2 Mo2 -20.69(15) . .
O4 Mo1 O3 Cd1 -119.2(3) . .
O5 Mo1 O3 Cd1 134.2(3) . .
O2 Mo1 O3 Cd1 -13.5(3) . .
O10 Mo1 O3 Cd1 52.4(6) 2_666 .
O1 Mo1 O3 Cd1 60.4(3) . .
O14 Cd1 O3 Mo1 63.9(3) 2_766 .
O14 Cd1 O3 Mo1 -116.1(3) . .
O6 Cd1 O3 Mo1 156.2(3) 2_766 .
O6 Cd1 O3 Mo1 -23.8(3) . .
O3 Cd1 O3 Mo1 -77(100) 2_766 .
O13 Mo4 O5 Mo1 -178.83(17) . .
O12 Mo4 O5 Mo1 73.52(19) . .
O11 Mo4 O5 Mo1 -47.5(3) . .
O1 Mo4 O5 Mo1 -18.84(15) . .
O8 Mo4 O5 Mo1 -90.80(17) 2_666 .
O4 Mo1 O5 Mo4 -179.51(17) . .
O3 Mo1 O5 Mo4 -71.69(19) . .
O2 Mo1 O5 Mo4 40.4(3) . .
O10 Mo1 O5 Mo4 89.66(17) 2_666 .
O1 Mo1 O5 Mo4 17.89(14) . .
O7 Mo2 O6 Cd1 108.9(3) . .
O2 Mo2 O6 Cd1 4.5(3) . .
O8 Mo2 O6 Cd1 -146.1(2) . .
O11 Mo2 O6 Cd1 -92.0(5) 2_666 .
O1 Mo2 O6 Cd1 -73.2(3) . .
O14 Cd1 O6 Mo2 -64.8(3) 2_766 .
O14 Cd1 O6 Mo2 115.2(3) . .
O6 Cd1 O6 Mo2 58(100) 2_766 .
O3 Cd1 O6 Mo2 -150.3(3) 2_766 .
O3 Cd1 O6 Mo2 29.7(3) . .
O9 Mo3 O8 Mo2 -75.12(16) . .
O10 Mo3 O8 Mo2 178.17(14) . .
O11 Mo3 O8 Mo2 62.5(3) . .
O1 Mo3 O8 Mo2 21.77(13) . .
O1 Mo3 O8 Mo2 99.08(14) 2_666 .
O9 Mo3 O8 Mo4 171.57(14) . 2_666
O10 Mo3 O8 Mo4 64.86(15) . 2_666
O11 Mo3 O8 Mo4 -50.8(3) . 2_666
O1 Mo3 O8 Mo4 -91.54(13) . 2_666
O1 Mo3 O8 Mo4 -14.23(11) 2_666 2_666
O7 Mo2 O8 Mo3 175.73(15) . .
O6 Mo2 O8 Mo3 68.97(16) . .
O2 Mo2 O8 Mo3 -50.6(3) . .
O11 Mo2 O8 Mo3 -96.27(14) 2_666 .
O1 Mo2 O8 Mo3 -20.13(12) . .
O7 Mo2 O8 Mo4 -66.82(15) . 2_666
O6 Mo2 O8 Mo4 -173.58(13) . 2_666
O2 Mo2 O8 Mo4 66.9(3) . 2_666
O11 Mo2 O8 Mo4 21.19(10) 2_666 2_666
O1 Mo2 O8 Mo4 97.32(12) . 2_666
O9 Mo3 O10 Mo1 178.31(16) . 2_666
O8 Mo3 O10 Mo1 -77.94(17) . 2_666
O11 Mo3 O10 Mo1 75.37(17) . 2_666
O1 Mo3 O10 Mo1 -2.0(4) . 2_666
O1 Mo3 O10 Mo1 -1.60(14) 2_666 2_666
O9 Mo3 O11 Mo4 74.87(16) . .
O10 Mo3 O11 Mo4 -178.40(14) . .
O8 Mo3 O11 Mo4 -63.0(3) . .
O1 Mo3 O11 Mo4 -22.17(13) . .
O1 Mo3 O11 Mo4 -99.39(14) 2_666 .
O9 Mo3 O11 Mo2 -172.16(14) . 2_666
O10 Mo3 O11 Mo2 -65.43(15) . 2_666
O8 Mo3 O11 Mo2 50.0(3) . 2_666
O1 Mo3 O11 Mo2 90.81(13) . 2_666
O1 Mo3 O11 Mo2 13.59(12) 2_666 2_666
O13 Mo4 O11 Mo3 -178.43(15) . .
O12 Mo4 O11 Mo3 -72.12(17) . .
O5 Mo4 O11 Mo3 50.1(3) . .
O1 Mo4 O11 Mo3 20.82(12) . .
O8 Mo4 O11 Mo3 96.32(14) 2_666 .
O13 Mo4 O11 Mo2 64.19(16) . 2_666
O12 Mo4 O11 Mo2 170.50(14) . 2_666
O5 Mo4 O11 Mo2 -67.3(3) . 2_666
O1 Mo4 O11 Mo2 -96.55(12) . 2_666
O8 Mo4 O11 Mo2 -21.06(10) 2_666 2_666
O26 Mo8 O15 Mo5 114.4(2) . .
O27 Mo8 O15 Mo5 -5.2(3) . .
O25 Mo8 O15 Mo5 -125.3(2) . .
O26 Mo8 O15 Mo6 -115.6(2) . .
O27 Mo8 O15 Mo6 124.9(2) . .
O25 Mo8 O15 Mo6 4.7(3) . .
O17 Mo5 O15 Mo8 -125.3(2) . .
O18 Mo5 O15 Mo8 67.2(6) . .
O19 Mo5 O15 Mo8 130.4(2) . .
O16 Mo5 O15 Mo8 -24.8(2) . .
O25 Mo5 O15 Mo8 48.7(2) 2_777 .
O17 Mo5 O15 Mo6 90.61(14) . .
O18 Mo5 O15 Mo6 -76.9(5) . .
O19 Mo5 O15 Mo6 -13.70(11) . .
O16 Mo5 O15 Mo6 -168.90(13) . .
O25 Mo5 O15 Mo6 -95.33(11) 2_777 .
O21 Mo6 O15 Mo8 -71.0(6) . .
O20 Mo6 O15 Mo8 125.8(2) . .
O19 Mo6 O15 Mo8 -130.6(2) . .
O22 Mo6 O15 Mo8 25.3(2) . .
O27 Mo6 O15 Mo8 -48.8(2) 2_777 .
O21 Mo6 O15 Mo5 73.4(6) . .
O20 Mo6 O15 Mo5 -89.75(14) . .
O19 Mo6 O15 Mo5 13.76(11) . .
O22 Mo6 O15 Mo5 169.67(13) . .
O27 Mo6 O15 Mo5 95.56(11) 2_777 .
O17 Mo5 O16 Mo7 -172.7(2) . 2_777
O18 Mo5 O16 Mo7 -64.3(2) . 2_777
O19 Mo5 O16 Mo7 59.1(3) . 2_777
O15 Mo5 O16 Mo7 99.4(2) . 2_777
O25 Mo5 O16 Mo7 19.55(17) 2_777 2_777
O21 Mo6 O19 Mo5 171.5(2) . .
O20 Mo6 O19 Mo5 62.7(2) . .
O22 Mo6 O19 Mo5 -61.9(3) . .
O15 Mo6 O19 Mo5 -21.34(17) . .
O27 Mo6 O19 Mo5 -101.2(2) 2_777 .
O17 Mo5 O19 Mo6 -64.0(2) . .
O18 Mo5 O19 Mo6 -173.1(2) . .
O16 Mo5 O19 Mo6 63.3(3) . .
O15 Mo5 O19 Mo6 21.39(17) . .
O25 Mo5 O19 Mo6 101.5(2) 2_777 .
O24 Mo7 O22 Mo6 -171.5(2) . .
O23 Mo7 O22 Mo6 -63.6(2) . .
O16 Mo7 O22 Mo6 60.4(3) 2_777 .
O25 Mo7 O22 Mo6 100.13(19) . .
O27 Mo7 O22 Mo6 20.27(17) 2_777 .
O21 Mo6 O22 Mo7 65.1(2) . .
O20 Mo6 O22 Mo7 173.9(2) . .
O19 Mo6 O22 Mo7 -60.9(3) . .
O15 Mo6 O22 Mo7 -99.97(19) . .
O27 Mo6 O22 Mo7 -20.16(17) 2_777 .
O26 Mo8 O25 Mo7 115.4(2) . .
O15 Mo8 O25 Mo7 -4.7(3) . .
O27 Mo8 O25 Mo7 -124.5(2) . .
O26 Mo8 O25 Mo5 -114.4(2) . 2_777
O15 Mo8 O25 Mo5 125.5(2) . 2_777
O27 Mo8 O25 Mo5 5.6(3) . 2_777
O24 Mo7 O25 Mo8 -125.3(2) . .
O23 Mo7 O25 Mo8 63.5(6) . .
O16 Mo7 O25 Mo8 131.3(2) 2_777 .
O22 Mo7 O25 Mo8 -25.3(2) . .
O27 Mo7 O25 Mo8 49.1(2) 2_777 .
O24 Mo7 O25 Mo5 90.70(14) . 2_777
O23 Mo7 O25 Mo5 -80.4(5) . 2_777
O16 Mo7 O25 Mo5 -12.71(11) 2_777 2_777
O22 Mo7 O25 Mo5 -169.28(13) . 2_777
O27 Mo7 O25 Mo5 -94.86(11) 2_777 2_777
O26 Mo8 O27 Mo7 -114.7(2) . 2_777
O15 Mo8 O27 Mo7 4.9(3) . 2_777
O25 Mo8 O27 Mo7 124.9(2) . 2_777
O26 Mo8 O27 Mo6 114.3(2) . 2_777
O15 Mo8 O27 Mo6 -126.0(2) . 2_777
O25 Mo8 O27 Mo6 -6.0(3) . 2_777
C6 C1 C2 C3 -1.8(7) . .
C7 C1 C2 C3 177.4(4) . .
C6 C1 C2 C8 178.0(4) . .
C7 C1 C2 C8 -2.8(7) . .
C1 C2 C3 C4 2.3(7) . .
C8 C2 C3 C4 -177.4(4) . .
C1 C2 C3 C9 -175.5(4) . .
C8 C2 C3 C9 4.7(7) . .
C2 C3 C4 C5 -2.2(7) . .
C9 C3 C4 C5 175.6(4) . .
C2 C3 C4 C10 178.7(4) . .
C9 C3 C4 C10 -3.5(6) . .
C3 C4 C5 C6 1.6(7) . .
C10 C4 C5 C6 -179.3(4) . .
C3 C4 C5 C11 -177.2(4) . .
C10 C4 C5 C11 2.0(6) . .
C2 C1 C6 C5 1.1(7) . .
C7 C1 C6 C5 -178.1(4) . .
C2 C1 C6 C12 -179.3(4) . .
C7 C1 C6 C12 1.5(7) . .
C4 C5 C6 C1 -1.0(7) . .
C11 C5 C6 C1 177.7(4) . .
C4 C5 C6 C12 179.4(4) . .
C11 C5 C6 C12 -1.9(7) . .
C13 N1 C7 C1 24.8(7) . .
C15 N1 C7 C1 -162.7(5) . .
C6 C1 C7 N1 -89.2(5) . .
C2 C1 C7 N1 91.5(5) . .
C16 N3 C9 C3 10.0(8) . .
C18 N3 C9 C3 -175.4(4) . .
C2 C3 C9 N3 -84.1(5) . .
C4 C3 C9 N3 98.1(5) . .
C19 N5 C11 C5 23.8(7) . .
C20 N5 C11 C5 -165.7(5) . .
C6 C5 C11 N5 93.4(5) . .
C4 C5 C11 N5 -87.9(5) . .
C14 N2 C13 N1 -0.6(7) . .
C15 N1 C13 N2 0.3(7) . .
C7 N1 C13 N2 173.8(5) . .
C13 N2 C14 C15 0.7(7) . .
N2 C14 C15 N1 -0.5(7) . .
C13 N1 C15 C14 0.1(7) . .
C7 N1 C15 C14 -173.5(5) . .
C17 N4 C16 N3 0.0(7) . .
C18 N3 C16 N4 0.1(7) . .
C9 N3 C16 N4 175.3(5) . .
C16 N4 C17 C18 -0.1(7) . .
N4 C17 C18 N3 0.1(6) . .
C16 N3 C18 C17 -0.1(6) . .
C9 N3 C18 C17 -175.6(5) . .
C20 N5 C19 N6 1.1(7) . .
C11 N5 C19 N6 172.9(5) . .
C21 N6 C19 N5 -0.7(8) . .
C19 N5 C20 C21 -1.0(7) . .
C11 N5 C20 C21 -173.0(5) . .
N5 C20 C21 N6 0.6(7) . .
C19 N6 C21 C20 0.1(8) . .
